data_4350672
loop_
_publ_author_name
'Rieb, Julia'
'Raba, Andreas'
'Haslinger, Stefan'
'Kaspar, Manuel'
'P\"othig, Alexander'
'Cokoja, Mirza'
'Basset, Jean-Marie'
'K\"uhn, Fritz E'

_publ_section_title
;
 Synthesis, characterization, and reactivity of furan- and
 thiophene-functionalized bis(N-heterocyclic carbene) complexes of
 iron(II).
;
_journal_issue 18
_journal_name_full 'Inorganic chemistry'
_journal_page_first 9598
_journal_page_last 9606
_journal_paper_doi 10.1021/ic500959m
_journal_volume 53
_journal_year 2014
_chemical_absolute_configuration unk
_chemical_formula_moiety 'C23 H24 Fe N8 O2, 2(F6 P), C2 H3 N'
_chemical_formula_sum 'C25 H27 F12 Fe N9 O2 P2'
_chemical_formula_weight 831.38
_space_group_IT_number 159
_space_group_name_Hall 'P 3 -2c'
_space_group_name_H-M_alt 'P 3 1 c'
_symmetry_cell_setting trigonal
_symmetry_Int_Tables_number 159
_symmetry_space_group_name_Hall 'P 3 -2c'
_symmetry_space_group_name_H-M 'P 3 1 c'
_atom_sites_solution_hydrogens geom
_cell_angle_alpha 90
_cell_angle_beta 90
_cell_angle_gamma 120
_cell_formula_units_Z 12
_cell_length_a 20.6829(3)
_cell_length_b 20.6829(3)
_cell_length_c 27.1011(5)
_cell_measurement_reflns_used 9185
_cell_measurement_temperature 123
_cell_measurement_theta_max 25.3553
_cell_measurement_theta_min 2.3948
_cell_volume 10040.2(3)
_computing_cell_refinement 'SAINT (Bruker, 2012)'
_computing_data_collection 'APEX II Control Software (Bruker, 2013)'
_computing_data_reduction 'SAINT (Bruker, 2012)'
_computing_molecular_graphics 'PLATON (Spek, 2011)'
_computing_publication_material 'PLATON (Spek, 2011), enCIFer (Allen, 2004)'
_computing_structure_refinement 'SHELXL2013 (Sheldrick, 2013), SHELXLE (Huebschle, 2011)'
_computing_structure_solution 'SHELXS97 (Sheldrick, 2008)'
_diffrn_ambient_temperature 123
_diffrn_detector ' CCD plate '
_diffrn_detector_area_resol_mean 16
_diffrn_measured_fraction_theta_full 1.000
_diffrn_measured_fraction_theta_max 0.993
_diffrn_measurement_device ' \k-geometry diffractometer '
_diffrn_measurement_device_type ' Bruker APEX-II CCD '
_diffrn_measurement_method ' phi- and omega-rotation '
_diffrn_radiation_monochromator graphite
_diffrn_radiation_probe x-ray
_diffrn_radiation_source 'fine-focus sealed tube'
_diffrn_radiation_type MoK\a
_diffrn_radiation_wavelength 0.71073
_diffrn_reflns_av_R_equivalents 0.0392
_diffrn_reflns_av_sigmaI/netI 0.0129
_diffrn_reflns_limit_h_max 24
_diffrn_reflns_limit_h_min -24
_diffrn_reflns_limit_k_max 24
_diffrn_reflns_limit_k_min -24
_diffrn_reflns_limit_l_max 32
_diffrn_reflns_limit_l_min -32
_diffrn_reflns_number 306292
_diffrn_reflns_reduction_process
;
;
_diffrn_reflns_theta_full 25.24
_diffrn_reflns_theta_max 25.49
_diffrn_reflns_theta_min 0.75
_exptl_absorpt_coefficient_mu 0.654
_exptl_absorpt_correction_T_max 0.7452
_exptl_absorpt_correction_T_min 0.6751
_exptl_absorpt_correction_type multi-scan
_exptl_absorpt_process_details 'SADABS, Bruker, 2008b'
_exptl_crystal_colour red-orange
_exptl_crystal_density_diffrn 1.650
_exptl_crystal_density_method 'Not Measured'
_exptl_crystal_description block
_exptl_crystal_F_000 5040
_exptl_crystal_size_max 0.475
_exptl_crystal_size_mid 0.465
_exptl_crystal_size_min 0.440
_platon_squeeze_details
;
The unit cell contains 3 acetonitrile molecules which have been treated as a 
diffuse contribution to the overall scattering without specific atom positions 
by SQUEEZE/PLATON since they are located on a special position and could not
be refined.
;
_refine_diff_density_max 1.037
_refine_diff_density_min -0.623
_refine_diff_density_rms 0.087
_refine_ls_abs_structure_details 'Flack (1983)'
_refine_ls_abs_structure_Flack -0.002(3)
_refine_ls_extinction_method none
_refine_ls_goodness_of_fit_ref 1.058
_refine_ls_hydrogen_treatment constr
_refine_ls_matrix_type full
_refine_ls_number_parameters 955
_refine_ls_number_reflns 12376
_refine_ls_number_restraints 158
_refine_ls_restrained_S_all 1.236
_refine_ls_R_factor_all 0.0455
_refine_ls_R_factor_gt 0.0429
_refine_ls_shift/su_max 0.004
_refine_ls_shift/su_mean 0.000
_refine_ls_structure_factor_coef Fsqd
_refine_ls_weighting_details 'W=1/[\S^2^(FO^2^)+(0.0766P)^2^+9.5389P] WHERE P=(FO^2^+2FC^2^)/3'
_refine_ls_weighting_scheme calc
_refine_ls_wR_factor_gt 0.1145
_refine_ls_wR_factor_ref 0.1171
_reflns_number_gt 11787
_reflns_number_total 12376
_reflns_threshold_expression i>2\s(i)
_cod_data_source_file ic500959m_si_002.cif
_cod_data_source_block compound_2a
_cod_original_cell_volume 10040.2(4)
_cod_database_code 4350672

loop_
_symmetry_equiv_pos_site_id
_symmetry_equiv_pos_as_xyz
1 x,y,z
2 -y,x-y,z
3 -x+y,-x,z
4 y,x,1/2+z
5 -x,-x+y,1/2+z
6 x-y,-y,1/2+z

loop_
_atom_site_aniso_label
_atom_site_aniso_U_11
_atom_site_aniso_U_22
_atom_site_aniso_U_33
_atom_site_aniso_U_23
_atom_site_aniso_U_13
_atom_site_aniso_U_12
Fe2 0.0124(3) 0.0126(3) 0.0126(5) -0.0005(3) 0.0010(3) 0.0062(3)
O1 0.0170(17) 0.0197(17) 0.0218(18) 0.0008(14) 0.0015(14) 0.0103(14)
O2 0.030(2) 0.029(2) 0.024(2) 0.0049(16) 0.0028(16) 0.0137(17)
N9 0.013(2) 0.015(2) 0.018(2) -0.0015(17) 0.0036(17) 0.0057(17)
N10 0.021(2) 0.022(2) 0.0124(19) -0.0030(17) 0.0014(16) 0.0137(18)
N11 0.015(2) 0.016(2) 0.0146(19) -0.0020(15) -0.0022(16) 0.0065(17)
N12 0.017(2) 0.0148(19) 0.014(2) -0.0008(16) -0.0032(17) 0.0069(17)
N13 0.010(2) 0.016(2) 0.024(2) -0.0053(18) -0.0019(17) 0.0080(18)
N14 0.017(2) 0.014(2) 0.018(2) -0.0026(18) -0.0010(18) 0.0070(18)
N15 0.012(2) 0.015(2) 0.024(2) 0.0025(19) 0.0004(18) 0.0051(18)
N16 0.019(2) 0.019(2) 0.016(2) 0.0020(18) 0.0043(19) 0.0091(19)
C24 0.011(2) 0.008(2) 0.020(3) 0.0012(19) -0.0026(19) -0.0001(18)
C25 0.019(3) 0.018(3) 0.031(3) -0.002(2) 0.006(2) 0.010(2)
C26 0.022(3) 0.022(3) 0.020(3) 0.000(2) 0.006(2) 0.010(2)
C27 0.016(2) 0.020(3) 0.016(3) 0.000(2) 0.0010(19) 0.009(2)
C28 0.013(2) 0.009(2) 0.020(2) 0.0041(18) 0.003(2) 0.0066(19)
C29 0.015(2) 0.013(2) 0.025(3) 0.001(2) -0.005(2) 0.005(2)
C30 0.024(3) 0.019(2) 0.018(3) -0.004(2) -0.005(2) 0.010(2)
C31 0.028(3) 0.018(3) 0.022(3) -0.001(2) 0.000(2) 0.015(2)
C32 0.026(3) 0.034(3) 0.033(3) -0.003(2) -0.002(2) 0.020(3)
C33 0.043(4) 0.056(4) 0.036(3) -0.008(3) -0.018(3) 0.035(3)
C34 0.058(4) 0.048(4) 0.020(3) 0.009(3) 0.000(3) 0.038(4)
C35 0.009(2) 0.016(2) 0.018(2) -0.0019(18) 0.0015(18) 0.0036(18)
C36 0.013(2) 0.018(2) 0.028(3) 0.001(2) -0.002(2) 0.006(2)
C37 0.014(2) 0.026(3) 0.022(3) 0.004(2) 0.003(2) 0.008(2)
C38 0.020(2) 0.028(3) 0.013(2) -0.006(2) -0.0025(19) 0.015(2)
C39 0.016(2) 0.017(3) 0.020(3) -0.002(2) -0.002(2) 0.007(2)
C40 0.023(3) 0.012(2) 0.031(3) 0.005(2) 0.005(2) 0.007(2)
C41 0.019(2) 0.019(3) 0.011(2) -0.006(2) -0.003(2) 0.010(2)
C42 0.029(3) 0.014(2) 0.025(3) 0.009(2) 0.009(2) 0.007(2)
C43 0.014(2) 0.020(3) 0.018(3) -0.005(2) 0.000(2) 0.007(2)
C44 0.028(3) 0.041(4) 0.035(3) -0.018(3) 0.000(3) 0.023(3)
C45 0.017(3) 0.021(3) 0.018(3) -0.007(2) -0.003(2) 0.005(2)
C46 0.028(3) 0.043(4) 0.022(3) -0.009(3) -0.013(2) 0.014(3)
Fe1 0.0129(3) 0.0112(3) 0.0107(4) 0.0001(3) -0.0009(3) 0.0052(3)
O3 0.0172(17) 0.0191(17) 0.0196(17) -0.0015(14) -0.0019(14) 0.0079(14)
O4 0.0259(19) 0.028(2) 0.0240(19) -0.0013(16) 0.0063(15) 0.0156(17)
N1 0.014(2) 0.010(2) 0.017(2) -0.0011(16) -0.0028(16) 0.0044(17)
N2 0.021(2) 0.014(2) 0.017(2) 0.0009(16) 0.0011(17) 0.0085(18)
N3 0.0134(19) 0.0139(19) 0.016(2) -0.0011(15) 0.0000(16) 0.0071(16)
N4 0.016(2) 0.015(2) 0.019(2) -0.0029(17) 0.0005(17) 0.0075(17)
N5 0.016(2) 0.015(2) 0.013(2) 0.0015(16) -0.0017(17) 0.0065(18)
N6 0.0109(19) 0.0115(19) 0.013(2) 0.0018(16) -0.0036(16) 0.0012(16)
N7 0.0114(19) 0.014(2) 0.016(2) -0.0003(17) -0.0021(16) 0.0063(17)
N8 0.019(2) 0.014(2) 0.0101(19) 0.0044(16) 0.0029(17) 0.0060(17)
C1 0.015(2) 0.017(3) 0.013(2) -0.0012(19) -0.0025(19) 0.009(2)
C2 0.024(3) 0.016(3) 0.017(3) 0.005(2) -0.001(2) 0.007(2)
C3 0.018(2) 0.015(2) 0.015(3) 0.0047(19) 0.0022(19) 0.005(2)
C4 0.018(2) 0.020(2) 0.014(2) 0.0002(19) -0.0003(19) 0.011(2)
C5 0.013(2) 0.016(2) 0.014(2) -0.0028(19) 0.0003(19) 0.008(2)
C6 0.018(3) 0.019(3) 0.016(3) -0.002(2) -0.0030(19) 0.009(2)
C7 0.019(2) 0.022(3) 0.015(2) -0.0059(19) -0.0091(19) 0.011(2)
C8 0.018(2) 0.013(2) 0.021(3) 0.0045(19) -0.001(2) 0.006(2)
C9 0.025(3) 0.019(2) 0.022(3) 0.001(2) -0.001(2) 0.012(2)
C10 0.032(3) 0.017(3) 0.020(3) -0.001(2) -0.003(2) 0.009(2)
C11 0.023(3) 0.017(2) 0.024(3) -0.001(2) -0.006(2) 0.004(2)
C12 0.015(2) 0.019(2) 0.019(3) -0.004(2) -0.0004(19) 0.009(2)
C13 0.024(3) 0.023(3) 0.027(3) 0.001(2) 0.004(2) 0.011(2)
C14 0.022(3) 0.042(3) 0.025(3) 0.010(3) 0.006(2) 0.012(3)
C15 0.028(3) 0.043(4) 0.025(3) 0.004(3) 0.009(2) 0.019(3)
C16 0.015(2) 0.015(2) 0.018(3) -0.0008(19) -0.0006(19) 0.005(2)
C17 0.023(3) 0.037(3) 0.023(3) -0.001(2) 0.002(2) 0.022(3)
C18 0.014(2) 0.017(2) 0.023(3) -0.005(2) -0.001(2) 0.007(2)
C19 0.031(3) 0.042(4) 0.034(3) -0.015(3) 0.002(3) 0.020(3)
C20 0.015(2) 0.018(3) 0.021(3) -0.004(2) -0.004(2) 0.008(2)
C21 0.032(3) 0.025(3) 0.033(3) 0.012(3) 0.003(3) 0.008(3)
C22 0.013(2) 0.016(2) 0.020(3) 0.004(2) 0.003(2) 0.006(2)
C23 0.022(3) 0.033(3) 0.024(3) 0.005(2) -0.006(2) 0.008(2)
P8 0.0695(16) 0.0695(16) 0.054(2) 0.0000 0.0000 0.0348(8)
F23 0.27(3) 0.194(13) 0.21(2) 0.110(13) 0.016(18) 0.145(16)
F24 0.174(16) 0.154(12) 0.138(14) -0.052(11) -0.068(13) 0.022(11)
F25 0.042(7) 0.042(7) 0.118(17) 0.0000 0.0000 0.021(4)
F26 0.25(2) 0.25(2) 0.17(3) 0.0000 0.0000 0.127(12)
F27 0.092(7) 0.21(3) 0.16(2) 0.013(14) -0.004(6) -0.017(14)
F28 0.18(2) 0.40(6) 0.15(2) 0.00(2) -0.002(12) 0.22(4)
P1 0.0214(7) 0.0370(8) 0.0274(8) -0.0106(7) -0.0052(6) 0.0118(7)
F1 0.0236(16) 0.046(2) 0.038(2) -0.0143(16) -0.0091(14) 0.0174(15)
F2 0.0304(19) 0.130(4) 0.100(4) -0.080(4) -0.033(2) 0.036(2)
F3 0.050(3) 0.125(4) 0.121(4) -0.094(4) -0.035(3) 0.053(3)
F4 0.045(2) 0.065(3) 0.068(3) -0.037(2) -0.017(2) 0.037(2)
F5 0.066(3) 0.185(6) 0.098(4) 0.090(5) 0.029(3) 0.080(4)
F6 0.059(3) 0.092(4) 0.114(3) 0.058(3) 0.039(3) 0.048(3)
P2 0.0302(8) 0.0383(9) 0.0217(8) 0.0104(7) 0.0032(6) 0.0176(7)
F7 0.037(2) 0.049(2) 0.065(3) 0.025(2) 0.0114(19) 0.0135(19)
F8 0.031(2) 0.059(3) 0.057(3) 0.022(2) 0.0124(19) 0.011(2)
F9 0.060(3) 0.112(5) 0.020(2) -0.016(2) -0.0059(18) 0.034(3)
F10 0.071(3) 0.066(3) 0.036(2) -0.014(2) -0.010(2) 0.041(3)
F11 0.062(3) 0.043(2) 0.038(2) 0.0179(17) 0.0193(19) 0.034(2)
F12 0.088(3) 0.120(4) 0.067(3) 0.063(3) 0.043(3) 0.086(4)
P3 0.0181(7) 0.0181(7) 0.0192(11) 0.0000 0.0000 0.0091(3)
F13 0.046(2) 0.040(2) 0.0350(19) -0.0024(16) 0.0134(16) 0.0258(18)
F14 0.0272(18) 0.0372(19) 0.044(2) -0.0070(16) -0.0153(15) 0.0130(15)
P4 0.0150(6) 0.0150(6) 0.0211(11) 0.0000 0.0000 0.0075(3)
F15 0.0267(16) 0.0220(15) 0.0261(16) 0.0077(13) 0.0052(13) 0.0094(13)
F16 0.0231(16) 0.0209(16) 0.0312(17) 0.0054(13) 0.0025(13) 0.0105(13)
P5 0.0165(7) 0.0165(7) 0.0274(12) 0.0000 0.0000 0.0083(3)
F17 0.0333(18) 0.0301(18) 0.043(2) -0.0087(15) 0.0054(16) 0.0173(15)
F18 0.0213(15) 0.0159(15) 0.0398(19) 0.0034(13) 0.0025(13) 0.0073(13)
P6 0.0227(8) 0.0227(8) 0.0335(15) 0.0000 0.0000 0.0113(4)
F19 0.046(3) 0.078(4) 0.108(4) 0.038(3) 0.042(3) 0.028(3)
F20 0.085(4) 0.079(4) 0.096(4) 0.025(3) -0.017(3) 0.052(3)
P7 0.0316(9) 0.0316(9) 0.0331(14) 0.0000 0.0000 0.0158(4)
F21 0.076(4) 0.096(4) 0.101(4) -0.025(3) -0.048(3) 0.041(3)
F22 0.085(4) 0.095(4) 0.113(5) -0.028(4) 0.022(3) 0.057(4)
N17 0.048(4) 0.071(5) 0.043(4) -0.002(3) 0.005(3) 0.027(3)
C47 0.027(3) 0.031(3) 0.057(5) -0.008(3) 0.007(3) 0.014(3)
C48 0.029(3) 0.060(5) 0.071(5) -0.012(4) -0.007(3) 0.017(3)
N18 0.036(3) 0.084(5) 0.042(4) 0.001(3) 0.001(3) 0.031(3)
C49 0.024(3) 0.045(4) 0.033(3) -0.009(3) -0.009(3) 0.019(3)
C50 0.031(3) 0.056(4) 0.052(4) 0.000(4) 0.004(3) 0.013(3)

loop_
_atom_site_label
_atom_site_type_symbol
_atom_site_thermal_displace_type
_atom_site_fract_x
_atom_site_fract_y
_atom_site_fract_z
_atom_site_occupancy
_atom_site_U_iso_or_equiv
_atom_site_calc_flag
_atom_site_refinement_flags
_atom_site_disorder_assembly
_atom_site_disorder_group
Fe2 Fe Uani 0.67318(4) 0.67736(4) 0.48085(3) 1.000 0.0126(2) d . . .
O1 O Uani 0.88090(19) 0.69288(19) 0.46795(13) 1.000 0.0190(10) d . . .
O2 O Uani 0.5952(2) 0.7950(2) 0.43804(14) 1.000 0.0281(12) d . . .
N9 N Uani 0.5765(2) 0.7421(2) 0.51695(16) 1.000 0.0159(12) d . . .
N10 N Uani 0.6336(2) 0.7202(2) 0.57432(15) 1.000 0.0172(11) d . . .
N11 N Uani 0.7511(2) 0.7246(2) 0.57601(15) 1.000 0.0158(11) d . . .
N12 N Uani 0.8321(2) 0.7472(2) 0.52073(16) 1.000 0.0157(11) d . . .
N13 N Uani 0.6246(2) 0.5838(3) 0.51647(16) 1.000 0.0160(12) d . . .
N14 N Uani 0.7217(2) 0.7654(3) 0.43940(16) 1.000 0.0167(12) d . . .
N15 N Uani 0.7168(2) 0.6318(2) 0.43650(17) 1.000 0.0177(12) d . . .
N16 N Uani 0.5876(3) 0.6364(3) 0.43355(16) 1.000 0.0182(12) d . . .
C24 C Uani 0.6265(3) 0.7170(3) 0.5242(2) 1.000 0.0152(14) d . . .
C25 C Uani 0.5543(3) 0.7586(3) 0.5617(2) 1.000 0.0223(17) d . . .
C26 C Uani 0.5889(3) 0.7436(3) 0.5972(2) 1.000 0.0218(17) d . . .
C27 C Uani 0.6794(3) 0.6976(3) 0.60069(19) 1.000 0.0173(16) d . . .
C28 C Uani 0.7570(3) 0.7177(3) 0.52633(19) 1.000 0.0135(12) d . . .
C29 C Uani 0.8707(3) 0.7693(3) 0.5656(2) 1.000 0.0186(14) d . . .
C30 C Uani 0.8190(3) 0.7553(3) 0.60005(19) 1.000 0.0207(16) d . . .
C31 C Uani 0.5457(3) 0.7482(3) 0.47217(19) 1.000 0.0211(17) d . . .
C32 C Uani 0.4750(3) 0.7187(3) 0.4579(2) 1.000 0.0288(17) d . . .
C33 C Uani 0.4785(4) 0.7492(4) 0.4097(3) 1.000 0.040(2) d . . .
C34 C Uani 0.5512(4) 0.7940(4) 0.3993(2) 1.000 0.037(2) d . . .
C35 C Uani 0.8690(3) 0.7507(3) 0.47561(18) 1.000 0.0155(12) d . . .
C36 C Uani 0.8966(3) 0.8014(3) 0.4391(2) 1.000 0.0204(14) d . . .
C37 C Uani 0.9263(3) 0.7717(3) 0.4046(2) 1.000 0.0216(16) d . . .
C38 C Uani 0.9167(3) 0.7072(3) 0.42269(17) 1.000 0.0190(14) d . . .
C39 C Uani 0.5966(3) 0.5267(3) 0.5345(2) 1.000 0.0182(16) d . . .
C40 C Uani 0.5618(3) 0.4545(3) 0.5586(2) 1.000 0.0228(16) d . . .
C41 C Uani 0.7511(3) 0.8113(3) 0.41097(19) 1.000 0.0161(14) d . . .
C42 C Uani 0.7884(3) 0.8712(3) 0.3751(2) 1.000 0.0243(16) d . . .
C43 C Uani 0.7343(3) 0.6042(3) 0.4080(2) 1.000 0.0180(16) d . . .
C44 C Uani 0.7565(4) 0.5673(4) 0.3706(2) 1.000 0.0321(19) d . . .
C45 C Uani 0.5453(3) 0.6160(3) 0.4035(2) 1.000 0.0207(17) d . . .
C46 C Uani 0.4894(4) 0.5896(4) 0.3630(2) 1.000 0.0327(19) d . . .
Fe1 Fe Uani 0.32942(3) 0.33786(3) 0.61727(3) 1.000 0.0120(2) d . . .
O3 O Uani 0.51903(19) 0.54900(19) 0.63190(13) 1.000 0.0192(10) d . . .
O4 O Uani 0.1306(2) 0.2571(2) 0.66055(14) 1.000 0.0250(11) d . . .
N1 N Uani 0.4166(2) 0.4979(2) 0.57844(16) 1.000 0.0144(12) d . . .
N2 N Uani 0.3589(2) 0.4157(2) 0.52321(16) 1.000 0.0174(12) d . . .
N3 N Uani 0.2466(2) 0.2989(2) 0.52455(15) 1.000 0.0143(11) d . . .
N4 N Uani 0.1679(2) 0.2414(2) 0.58108(16) 1.000 0.0168(12) d . . .
N5 N Uani 0.3762(2) 0.2912(2) 0.58121(15) 1.000 0.0152(12) d . . .
N6 N Uani 0.2904(2) 0.3845(2) 0.65998(16) 1.000 0.0138(11) d . . .
N7 N Uani 0.2855(2) 0.2524(2) 0.66303(16) 1.000 0.0138(11) d . . .
N8 N Uani 0.4190(2) 0.3810(2) 0.65980(15) 1.000 0.0154(11) d . . .
C1 C Uani 0.3712(3) 0.4226(3) 0.57235(19) 1.000 0.0146(14) d . . .
C2 C Uani 0.4326(3) 0.5359(3) 0.5335(2) 1.000 0.0203(17) d . . .
C3 C Uani 0.3963(3) 0.4842(3) 0.49854(19) 1.000 0.0174(14) d . . .
C4 C Uani 0.3165(3) 0.3458(3) 0.49762(18) 1.000 0.0167(12) d . . .
C5 C Uani 0.2421(3) 0.2904(3) 0.57438(19) 1.000 0.0140(12) d . . .
C6 C Uani 0.1288(3) 0.2174(3) 0.53662(19) 1.000 0.0178(17) d . . .
C7 C Uani 0.1789(3) 0.2542(3) 0.50106(18) 1.000 0.0183(14) d . . .
C8 C Uani 0.4473(3) 0.5345(3) 0.62337(19) 1.000 0.0181(14) d . . .
C9 C Uani 0.4236(3) 0.5618(3) 0.6590(2) 1.000 0.0216(16) d . . .
C10 C Uani 0.4836(3) 0.5946(3) 0.6944(2) 1.000 0.0244(17) d . . .
C11 C Uani 0.5386(3) 0.5858(3) 0.6761(2) 1.000 0.0240(16) d . . .
C12 C Uani 0.1311(3) 0.2097(3) 0.62605(18) 1.000 0.0174(14) d . . .
C13 C Uani 0.0889(3) 0.1383(3) 0.6405(2) 1.000 0.0250(17) d . . .
C14 C Uani 0.0615(3) 0.1399(4) 0.6881(2) 1.000 0.0314(17) d . . .
C15 C Uani 0.0889(3) 0.2123(4) 0.6990(2) 1.000 0.0314(19) d . . .
C16 C Uani 0.4072(3) 0.2645(3) 0.56305(19) 1.000 0.0171(14) d . . .
C17 C Uani 0.4477(3) 0.2333(4) 0.5387(2) 1.000 0.0246(17) d . . .
C18 C Uani 0.2735(3) 0.4103(3) 0.6910(2) 1.000 0.0183(14) d . . .
C19 C Uani 0.2541(4) 0.4449(4) 0.7302(3) 1.000 0.0349(19) d . . .
C20 C Uani 0.2610(3) 0.2091(3) 0.6947(2) 1.000 0.0181(16) d . . .
C21 C Uani 0.2312(4) 0.1562(4) 0.7346(2) 1.000 0.0328(17) d . . .
C22 C Uani 0.4686(3) 0.4017(3) 0.6863(2) 1.000 0.0169(14) d . . .
C23 C Uani 0.5326(3) 0.4274(4) 0.7187(2) 1.000 0.0289(17) d . . .
P8 P Uani 0.33333 0.66667 0.28010(17) 1.000 0.0643(10) d SDT . .
F23 F Uani 0.3329(14) 0.6060(8) 0.3093(6) 0.58(2) 0.212(13) d DUP A 1
F24 F Uani 0.2754(8) 0.6087(8) 0.2449(6) 0.58(2) 0.182(8) d DUP A 1
F25 F Uani 0.33330 0.66670 0.3412(6) 0.42(2) 0.067(7) d SDT A 2
F26 F Uani 0.33330 0.66670 0.2225(8) 0.42(2) 0.222(14) d SDT A 2
F27 F Uani 0.2603(11) 0.6111(17) 0.2833(8) 0.282(15) 0.195(12) d DUP A 2
F28 F Uani 0.3954(15) 0.659(2) 0.2834(8) 0.282(15) 0.21(2) d DUP A 2
P1 P Uani 0.68498(9) 0.69003(10) 0.28198(6) 1.000 0.0298(4) d U . .
F1 F Uani 0.6026(2) 0.6494(2) 0.26017(14) 1.000 0.0359(11) d U . .
F2 F Uani 0.7677(2) 0.7322(4) 0.3025(2) 1.000 0.089(2) d U . .
F3 F Uani 0.6635(3) 0.7425(4) 0.3124(2) 1.000 0.095(2) d U . .
F4 F Uani 0.7063(2) 0.6398(3) 0.25004(18) 1.000 0.0551(16) d U . .
F5 F Uani 0.6580(3) 0.6335(5) 0.3257(3) 1.000 0.109(3) d U . .
F6 F Uani 0.7097(3) 0.7464(3) 0.2374(2) 1.000 0.0838(19) d U . .
P2 P Uani 0.34942(9) 0.36349(10) 0.31849(6) 1.000 0.0299(5) d . . .
F7 F Uani 0.4312(2) 0.4235(2) 0.29955(17) 1.000 0.0539(14) d . . .
F8 F Uani 0.2701(2) 0.3048(3) 0.33926(17) 1.000 0.0541(16) d . . .
F9 F Uani 0.3302(3) 0.3286(3) 0.26621(18) 1.000 0.068(2) d . . .
F10 F Uani 0.3710(3) 0.4013(3) 0.37261(15) 1.000 0.0547(16) d . . .
F11 F Uani 0.3825(2) 0.3114(2) 0.33448(14) 1.000 0.0442(14) d . . .
F12 F Uani 0.3194(3) 0.4182(3) 0.30376(19) 1.000 0.0766(19) d . . .
P3 P Uani 0.00000 0.00000 0.31924(10) 1.000 0.0184(5) d STP . .
F13 F Uani 0.0412(2) -0.0316(2) 0.28557(13) 1.000 0.0384(11) d . . .
F14 F Uani 0.07272(19) 0.0408(2) 0.35259(14) 1.000 0.0375(11) d . . .
P4 P Uani 0.00000 0.00000 0.50334(9) 1.000 0.0170(5) d STP . .
F15 F Uani -0.04157(17) -0.07270(17) 0.53804(11) 1.000 0.0262(9) d . . .
F16 F Uani 0.04160(17) 0.07305(17) 0.46971(12) 1.000 0.0253(9) d . . .
P5 P Uani 0.33333 0.66667 0.59275(9) 1.000 0.0201(5) d STP . .
F17 F Uani 0.3636(2) 0.62389(19) 0.55832(14) 1.000 0.0348(11) d . . .
F18 F Uani 0.29110(17) 0.59365(16) 0.62640(13) 1.000 0.0266(9) d . . .
P6 P Uani 0.66667 0.33333 0.28514(11) 1.000 0.0263(6) d STP . .
F19 F Uani 0.5934(3) 0.2967(3) 0.3177(2) 1.000 0.079(2) d . . .
F20 F Uani 0.6316(3) 0.3704(3) 0.2514(2) 1.000 0.082(2) d . . .
P7 P Uani 0.66667 0.33333 0.47415(10) 1.000 0.0321(6) d STP . .
F21 F Uani 0.5936(3) 0.2984(4) 0.4414(2) 1.000 0.092(2) d . . .
F22 F Uani 0.6318(3) 0.3698(4) 0.5076(2) 1.000 0.092(3) d . . .
N17 N Uani 0.1405(4) 0.4375(4) 0.1441(3) 1.000 0.055(3) d . . .
C47 C Uani 0.1727(4) 0.4376(4) 0.1776(3) 1.000 0.039(2) d . . .
C48 C Uani 0.2150(4) 0.4369(5) 0.2200(3) 1.000 0.056(3) d . . .
N18 N Uani 0.4701(3) 0.3694(4) 0.4554(2) 1.000 0.054(2) d . . .
C49 C Uani 0.5092(3) 0.3937(4) 0.4221(2) 1.000 0.0332(19) d . . .
C50 C Uani 0.5572(4) 0.4225(5) 0.3797(3) 1.000 0.050(2) d . . .
H25 H Uiso 0.52080 0.77710 0.56590 1.000 0.0260 c RU . .
H26 H Uiso 0.58390 0.74800 0.63170 1.000 0.0260 c RU . .
H27A H Uiso 0.65320 0.64240 0.60280 1.000 0.0210 c RU . .
H27B H Uiso 0.68780 0.71760 0.63470 1.000 0.0210 c RU . .
H29 H Uiso 0.92280 0.78990 0.57050 1.000 0.0220 c RU . .
H30 H Uiso 0.82740 0.76460 0.63440 1.000 0.0250 c RU . .
H32 H Uiso 0.43160 0.68480 0.47570 1.000 0.0350 c RU . .
H33 H Uiso 0.43740 0.73950 0.38920 1.000 0.0490 c RU . .
H34 H Uiso 0.56990 0.82130 0.36950 1.000 0.0450 c RU . .
H36 H Uiso 0.89620 0.84710 0.43700 1.000 0.0240 c RU . .
H37 H Uiso 0.94910 0.79370 0.37400 1.000 0.0260 c RU . .
H38 H Uiso 0.93210 0.67610 0.40690 1.000 0.0230 c RU . .
H40A H Uiso 0.50760 0.42960 0.55410 1.000 0.0340 c RU . .
H40B H Uiso 0.57360 0.46110 0.59390 1.000 0.0340 c RU . .
H40C H Uiso 0.58070 0.42370 0.54400 1.000 0.0340 c RU . .
H42A H Uiso 0.75410 0.88810 0.36430 1.000 0.0360 c RU . .
H42B H Uiso 0.80370 0.85300 0.34660 1.000 0.0360 c RU . .
H42C H Uiso 0.83250 0.91300 0.39030 1.000 0.0360 c RU . .
H44A H Uiso 0.80360 0.60430 0.35520 1.000 0.0490 c RU . .
H44B H Uiso 0.71760 0.54480 0.34530 1.000 0.0490 c RU . .
H44C H Uiso 0.76310 0.52840 0.38640 1.000 0.0490 c RU . .
H46A H Uiso 0.45540 0.60910 0.36800 1.000 0.0490 c RU . .
H46B H Uiso 0.46080 0.53490 0.36310 1.000 0.0490 c RU . .
H46C H Uiso 0.51510 0.60730 0.33130 1.000 0.0490 c RU . .
H2 H Uiso 0.46320 0.58810 0.52860 1.000 0.0240 c RU . .
H3 H Uiso 0.39600 0.49240 0.46410 1.000 0.0210 c RU . .
H4A H Uiso 0.34590 0.32010 0.49550 1.000 0.0200 c RU . .
H4B H Uiso 0.30530 0.35490 0.46370 1.000 0.0200 c RU . .
H6 H Uiso 0.07730 0.18220 0.53250 1.000 0.0210 c RU . .
H7 H Uiso 0.16990 0.25040 0.46650 1.000 0.0220 c RU . .
H9 H Uiso 0.37690 0.56010 0.66070 1.000 0.0260 c RU . .
H10 H Uiso 0.48380 0.61770 0.72470 1.000 0.0290 c RU . .
H11 H Uiso 0.58550 0.60300 0.69170 1.000 0.0290 c RU . .
H13 H Uiso 0.07940 0.09520 0.62230 1.000 0.0310 c RU . .
H14 H Uiso 0.03010 0.09820 0.70820 1.000 0.0380 c RU . .
H15 H Uiso 0.08050 0.23020 0.72930 1.000 0.0380 c RU . .
H17A H Uiso 0.48100 0.26830 0.51370 1.000 0.0370 c RU . .
H17B H Uiso 0.41230 0.18600 0.52290 1.000 0.0370 c RU . .
H17C H Uiso 0.47740 0.22430 0.56310 1.000 0.0370 c RU . .
H19A H Uiso 0.20480 0.40900 0.74330 1.000 0.0530 c RU . .
H19B H Uiso 0.25300 0.48860 0.71720 1.000 0.0530 c RU . .
H19C H Uiso 0.29130 0.46060 0.75660 1.000 0.0530 c RU . .
H21A H Uiso 0.19840 0.10610 0.72130 1.000 0.0490 c RU . .
H21B H Uiso 0.20270 0.16990 0.75680 1.000 0.0490 c RU . .
H21C H Uiso 0.27230 0.15650 0.75280 1.000 0.0490 c RU . .
H23A H Uiso 0.52640 0.38610 0.73970 1.000 0.0430 c RU . .
H23B H Uiso 0.53660 0.46810 0.73950 1.000 0.0430 c RU . .
H23C H Uiso 0.57810 0.44550 0.69890 1.000 0.0430 c RU . .
H48A H Uiso 0.25700 0.43120 0.20880 1.000 0.0830 c RU . .
H48B H Uiso 0.18260 0.39500 0.24160 1.000 0.0830 c RU . .
H48C H Uiso 0.23400 0.48390 0.23820 1.000 0.0830 c RU . .
H50A H Uiso 0.56900 0.47390 0.37340 1.000 0.0750 c RU . .
H50B H Uiso 0.53180 0.39150 0.35080 1.000 0.0750 c RU . .
H50C H Uiso 0.60340 0.42160 0.38580 1.000 0.0750 c RU . .

loop_
_atom_type_symbol
_atom_type_description
_atom_type_scat_dispersion_real
_atom_type_scat_dispersion_imag
_atom_type_scat_source
C C 0.0033 0.0016 ' International Tables Vol C Tables 4.2.6.8 and 6.1.1.4'
H H 0.0000 0.0000 ' International Tables Vol C Tables 4.2.6.8 and 6.1.1.4'
F F 0.0171 0.0103 ' International Tables Vol C Tables 4.2.6.8 and 6.1.1.4'
Fe Fe 0.3463 0.8444 ' International Tables Vol C Tables 4.2.6.8 and 6.1.1.4'
N N 0.0061 0.0033 ' International Tables Vol C Tables 4.2.6.8 and 6.1.1.4'
O O 0.0106 0.0060 ' International Tables Vol C Tables 4.2.6.8 and 6.1.1.4'
P P 0.1023 0.0942 ' International Tables Vol C Tables 4.2.6.8 and 6.1.1.4'

loop_
_geom_angle_atom_site_label_1
_geom_angle_atom_site_label_2
_geom_angle_atom_site_label_3
_geom_angle
_geom_angle_site_symmetry_1
_geom_angle_site_symmetry_3
_geom_angle_publ_flag
N13 Fe2 N14 174.2(2) . . yes
N13 Fe2 N15 87.69(19) . . yes
N13 Fe2 N16 89.4(2) . . yes
N13 Fe2 C24 90.1(2) . . yes
N13 Fe2 C28 91.1(2) . . yes
N14 Fe2 N15 87.17(19) . . yes
N14 Fe2 N16 87.7(2) . . yes
N14 Fe2 C24 95.0(2) . . yes
N14 Fe2 C28 91.9(2) . . yes
N15 Fe2 N16 85.8(2) . . yes
N15 Fe2 C24 177.3(2) . . yes
N15 Fe2 C28 93.9(2) . . yes
N16 Fe2 C24 92.6(3) . . yes
N16 Fe2 C28 179.5(2) . . yes
C24 Fe2 C28 87.7(3) . . yes
N5 Fe1 N6 172.84(19) . . yes
N5 Fe1 N7 89.52(17) . . yes
N5 Fe1 N8 85.99(18) . . yes
N5 Fe1 C1 91.5(2) . . yes
N5 Fe1 C5 90.9(2) . . yes
N6 Fe1 N7 87.15(17) . . yes
N6 Fe1 N8 87.50(18) . . yes
N6 Fe1 C1 91.9(2) . . yes
N6 Fe1 C5 95.5(2) . . yes
N7 Fe1 N8 86.88(17) . . yes
N7 Fe1 C1 178.9(2) . . yes
N7 Fe1 C5 91.6(2) . . yes
N8 Fe1 C1 93.7(2) . . yes
N8 Fe1 C5 176.6(2) . . yes
C1 Fe1 C5 87.9(2) . . yes
F23 P8 F24 90.4(12) . 2_665 yes
F23 P8 F23 94.1(14) . 3_565 yes
F23 P8 F24 173.8(10) . 3_565 yes
F23 P8 F24 173.8(10) 2_665 . yes
F24 P8 F24 85.3(10) . 2_665 yes
F23 P8 F24 90.4(12) 3_565 . yes
F24 P8 F24 85.3(9) . 3_565 yes
F25 P8 F26 179.92 . . yes
F27 P8 F28 127.0(19) . . yes
F27 P8 F27 120(2) . 2_665 yes
F27 P8 F28 112(2) . 2_665 yes
F27 P8 F27 120(2) . 3_565 yes
F27 P8 F28 8(2) . 3_565 yes
F27 P8 F28 8(2) 2_665 . yes
F28 P8 F28 120(2) . 2_665 yes
F27 P8 F28 112(2) 3_565 . yes
F27 P8 F28 127(2) 3_565 3_565 yes
F27 P8 F28 127(2) 2_665 2_665 yes
F28 P8 F28 119(2) . 3_565 yes
F23 P8 F24 89.9(11) 2_665 2_665 yes
F23 P8 F23 94.1(13) 2_665 3_565 yes
F23 P8 F24 90.4(11) 2_665 3_565 yes
F23 P8 F24 173.8(12) 3_565 2_665 yes
F24 P8 F24 85.3(11) 2_665 3_565 yes
F23 P8 F24 89.9(13) 3_565 3_565 yes
F27 P8 F27 120(2) 2_665 3_565 yes
F27 P8 F28 112(2) 2_665 3_565 yes
F27 P8 F28 8(3) 3_565 2_665 yes
F28 P8 F28 120(3) 2_665 3_565 yes
F23 P8 F24 89.9(9) . . yes
F23 P8 F23 94.1(12) . 2_665 yes
F1 P1 F3 87.8(3) . . yes
F2 P1 F6 90.0(3) . . yes
F1 P1 F4 91.5(3) . . yes
F1 P1 F5 89.9(3) . . yes
F1 P1 F6 88.4(3) . . yes
F2 P1 F3 92.0(4) . . yes
F2 P1 F4 88.5(3) . . yes
F1 P1 F2 178.4(3) . . yes
F5 P1 F6 178.3(4) . . yes
F3 P1 F4 177.8(3) . . yes
F3 P1 F5 90.0(4) . . yes
F3 P1 F6 89.5(3) . . yes
F4 P1 F5 92.1(4) . . yes
F4 P1 F6 88.4(3) . . yes
F2 P1 F5 91.7(4) . . yes
F8 P2 F9 92.4(3) . . yes
F7 P2 F9 89.6(3) . . yes
F7 P2 F10 89.2(3) . . yes
F8 P2 F10 88.7(3) . . yes
F8 P2 F11 90.9(3) . . yes
F8 P2 F12 90.7(3) . . yes
F9 P2 F10 178.9(3) . . yes
F7 P2 F12 90.3(3) . . yes
F9 P2 F12 90.1(3) . . yes
F10 P2 F11 88.4(3) . . yes
F10 P2 F12 89.7(3) . . yes
F11 P2 F12 177.6(3) . . yes
F7 P2 F11 88.1(2) . . yes
F9 P2 F11 91.8(3) . . yes
F7 P2 F8 177.8(3) . . yes
F13 P3 F13 90.5(2) . 2_555 yes
F13 P3 F13 90.5(3) . 3_555 yes
F13 P3 F14 89.5(2) . 3_555 yes
F13 P3 F14 89.5(2) 2_555 . yes
F13 P3 F14 89.2(2) . . yes
F13 P3 F14 179.7(3) 3_555 . yes
F14 P3 F14 90.8(3) . 3_555 yes
F13 P3 F14 89.2(2) 2_555 2_555 yes
F13 P3 F13 90.5(2) 2_555 3_555 yes
F13 P3 F14 179.7(2) 2_555 3_555 yes
F13 P3 F14 89.5(3) 3_555 2_555 yes
F14 P3 F14 90.8(3) 2_555 3_555 yes
F13 P3 F14 89.2(2) 3_555 3_555 yes
F13 P3 F14 179.7(3) . 2_555 yes
F14 P3 F14 90.8(3) . 2_555 yes
F15 P4 F15 89.3(2) . 2_555 yes
F15 P4 F16 89.88(18) . 2_555 yes
F15 P4 F16 90.08(17) . 3_555 yes
F15 P4 F16 90.09(18) 2_555 . yes
F15 P4 F16 179.0(2) . . yes
F16 P4 F16 90.7(2) . 2_555 yes
F15 P4 F16 89.90(17) 3_555 . yes
F16 P4 F16 90.7(2) . 3_555 yes
F15 P4 F16 179.0(2) 2_555 2_555 yes
F15 P4 F15 89.3(2) 2_555 3_555 yes
F15 P4 F16 89.86(19) 2_555 3_555 yes
F15 P4 F16 90.12(19) 3_555 2_555 yes
F16 P4 F16 90.7(2) 2_555 3_555 yes
F15 P4 F16 179.0(2) 3_555 3_555 yes
F15 P4 F15 89.32(19) . 3_555 yes
F17 P5 F18 89.45(18) . . yes
F17 P5 F17 89.9(2) . 2_665 yes
F17 P5 F18 179.3(2) . 3_565 yes
F17 P5 F18 179.3(2) 2_665 . yes
F18 P5 F18 90.7(2) . 2_665 yes
F17 P5 F18 90.00(19) 3_565 . yes
F18 P5 F18 90.7(2) . 3_565 yes
F17 P5 F18 89.4(2) 2_665 2_665 yes
F17 P5 F17 89.9(2) 2_665 3_565 yes
F17 P5 F18 90.0(2) 2_665 3_565 yes
F17 P5 F18 179.3(2) 3_565 2_665 yes
F18 P5 F18 90.6(2) 2_665 3_565 yes
F17 P5 F18 89.5(2) 3_565 3_565 yes
F17 P5 F18 90.0(2) . 2_665 yes
F17 P5 F17 89.9(3) . 3_565 yes
F19 P6 F20 89.6(3) . . yes
F19 P6 F19 91.9(4) . 3_665 yes
F19 P6 F19 91.9(4) . 2_655 yes
F19 P6 F20 88.5(3) . 2_655 yes
F20 P6 F20 90.0(3) . 2_655 yes
F19 P6 F20 88.5(3) 3_665 . yes
F19 P6 F20 89.6(3) 2_655 2_655 yes
F19 P6 F19 91.9(4) 2_655 3_665 yes
F19 P6 F20 88.5(4) 2_655 3_665 yes
F19 P6 F20 178.4(3) 3_665 2_655 yes
F20 P6 F20 90.0(3) 2_655 3_665 yes
F19 P6 F20 89.6(3) 3_665 3_665 yes
F20 P6 F20 90.0(4) . 3_665 yes
F19 P6 F20 178.4(3) . 3_665 yes
F19 P6 F20 178.4(4) 2_655 . yes
F21 P7 F21 91.6(4) . 2_655 yes
F21 P7 F22 178.7(4) . 3_665 yes
F21 P7 F22 89.7(4) . 2_655 yes
F21 P7 F22 88.9(3) . . yes
F21 P7 F22 178.7(4) 2_655 . yes
F22 P7 F22 89.9(4) . 2_655 yes
F21 P7 F22 89.7(4) 3_665 . yes
F21 P7 F21 91.6(4) . 3_665 yes
F21 P7 F22 88.9(4) 2_655 2_655 yes
F21 P7 F21 91.6(4) 2_655 3_665 yes
F21 P7 F22 89.7(4) 2_655 3_665 yes
F21 P7 F22 178.7(4) 3_665 2_655 yes
F22 P7 F22 89.9(4) 2_655 3_665 yes
F21 P7 F22 88.9(4) 3_665 3_665 yes
F22 P7 F22 89.9(4) . 3_665 yes
P8 F27 F28 86(14) . 3_565 yes
P8 F28 F27 86(17) . 2_665 yes
C35 O1 C38 105.1(4) . . yes
C31 O2 C34 104.5(5) . . yes
C8 O3 C11 104.8(5) . . yes
C12 O4 C15 105.3(4) . . yes
C24 N9 C31 127.9(5) . . yes
C24 N9 C25 111.5(5) . . yes
C25 N9 C31 120.6(5) . . yes
C26 N10 C27 123.6(4) . . yes
C24 N10 C26 112.8(5) . . yes
C24 N10 C27 123.5(5) . . yes
C28 N11 C30 112.9(5) . . yes
C27 N11 C28 122.6(5) . . yes
C27 N11 C30 124.4(4) . . yes
C28 N12 C29 112.7(5) . . yes
C29 N12 C35 121.7(5) . . yes
C28 N12 C35 125.4(5) . . yes
Fe2 N13 C39 175.3(5) . . yes
Fe2 N14 C41 171.4(5) . . yes
Fe2 N15 C43 171.7(5) . . yes
Fe2 N16 C45 172.8(5) . . yes
C2 N1 C8 122.4(4) . . yes
C1 N1 C2 111.7(4) . . yes
C1 N1 C8 125.8(4) . . yes
C1 N2 C3 112.6(4) . . yes
C3 N2 C4 122.5(4) . . yes
C1 N2 C4 124.7(4) . . yes
C4 N3 C7 122.9(4) . . yes
C4 N3 C5 124.0(5) . . yes
C5 N3 C7 112.9(4) . . yes
C5 N4 C6 112.7(4) . . yes
C5 N4 C12 127.2(5) . . yes
C6 N4 C12 119.8(4) . . yes
Fe1 N5 C16 174.7(4) . . yes
Fe1 N6 C18 169.1(5) . . yes
Fe1 N7 C20 170.9(4) . . yes
Fe1 N8 C22 175.4(4) . . yes
Fe2 C24 N10 123.9(5) . . yes
Fe2 C24 N9 134.0(4) . . yes
N9 C24 N10 101.9(5) . . yes
N9 C25 C26 106.9(6) . . yes
N10 C26 C25 106.8(5) . . yes
N10 C27 N11 110.9(4) . . yes
N11 C28 N12 101.8(5) . . yes
Fe2 C28 N12 133.9(4) . . yes
Fe2 C28 N11 124.3(5) . . yes
N12 C29 C30 105.8(5) . . yes
N11 C30 C29 106.8(5) . . yes
N9 C31 C32 130.8(5) . . yes
O2 C31 C32 113.1(5) . . yes
O2 C31 N9 115.9(5) . . yes
C31 C32 C33 105.1(6) . . no
C32 C33 C34 106.7(7) . . no
O2 C34 C33 110.6(6) . . yes
N12 C35 C36 132.8(5) . . yes
O1 C35 C36 112.5(5) . . yes
O1 C35 N12 114.6(4) . . yes
C35 C36 C37 104.8(5) . . no
C36 C37 C38 108.1(5) . . no
O1 C38 C37 109.5(5) . . yes
N13 C39 C40 178.7(6) . . yes
N14 C41 C42 178.8(7) . . yes
N15 C43 C44 179.4(7) . . yes
N16 C45 C46 179.3(6) . . yes
C26 C25 H25 126.00 . . no
N9 C25 H25 127.00 . . no
C25 C26 H26 126.00 . . no
N10 C26 H26 127.00 . . no
N10 C27 H27A 109.00 . . no
H27A C27 H27B 108.00 . . no
N11 C27 H27B 110.00 . . no
N10 C27 H27B 109.00 . . no
N11 C27 H27A 109.00 . . no
N12 C29 H29 127.00 . . no
C30 C29 H29 127.00 . . no
C29 C30 H30 127.00 . . no
N11 C30 H30 127.00 . . no
C31 C32 H32 127.00 . . no
C33 C32 H32 127.00 . . no
C34 C33 H33 127.00 . . no
C32 C33 H33 127.00 . . no
O2 C34 H34 125.00 . . no
C33 C34 H34 125.00 . . no
C35 C36 H36 127.00 . . no
C37 C36 H36 128.00 . . no
C36 C37 H37 126.00 . . no
C38 C37 H37 126.00 . . no
C37 C38 H38 125.00 . . no
O1 C38 H38 125.00 . . no
C39 C40 H40B 110.00 . . no
H40A C40 H40C 109.00 . . no
C39 C40 H40A 110.00 . . no
H40B C40 H40C 109.00 . . no
C39 C40 H40C 109.00 . . no
H40A C40 H40B 110.00 . . no
H42B C42 H42C 109.00 . . no
C41 C42 H42C 109.00 . . no
H42A C42 H42B 109.00 . . no
C41 C42 H42B 110.00 . . no
C41 C42 H42A 109.00 . . no
H42A C42 H42C 109.00 . . no
H44B C44 H44C 110.00 . . no
H44A C44 H44C 110.00 . . no
C43 C44 H44C 109.00 . . no
C43 C44 H44A 109.00 . . no
H44A C44 H44B 109.00 . . no
C43 C44 H44B 109.00 . . no
H46A C46 H46B 109.00 . . no
H46A C46 H46C 110.00 . . no
C45 C46 H46C 109.00 . . no
C45 C46 H46A 109.00 . . no
H46B C46 H46C 110.00 . . no
C45 C46 H46B 109.00 . . no
Fe1 C1 N2 123.1(4) . . yes
Fe1 C1 N1 133.9(4) . . yes
N1 C1 N2 103.0(4) . . yes
N1 C2 C3 106.7(5) . . yes
N2 C3 C2 106.0(4) . . yes
N2 C4 N3 109.1(4) . . yes
N3 C5 N4 102.0(5) . . yes
Fe1 C5 N3 122.7(4) . . yes
Fe1 C5 N4 135.2(4) . . yes
N4 C6 C7 105.8(5) . . yes
N3 C7 C6 106.6(4) . . yes
O3 C8 N1 114.2(5) . . yes
O3 C8 C9 111.8(5) . . yes
N1 C8 C9 134.0(6) . . yes
C8 C9 C10 105.7(6) . . no
C9 C10 C11 106.3(5) . . no
O3 C11 C10 111.5(5) . . yes
O4 C12 C13 110.9(5) . . yes
N4 C12 C13 131.6(5) . . yes
O4 C12 N4 117.1(4) . . yes
C12 C13 C14 106.7(5) . . no
C13 C14 C15 106.0(6) . . no
O4 C15 C14 111.0(5) . . yes
N5 C16 C17 177.7(6) . . yes
N6 C18 C19 178.4(6) . . yes
N7 C20 C21 179.1(6) . . yes
N8 C22 C23 178.3(7) . . yes
C3 C2 H2 127.00 . . no
N1 C2 H2 127.00 . . no
N2 C3 H3 127.00 . . no
C2 C3 H3 127.00 . . no
N3 C4 H4A 110.00 . . no
H4A C4 H4B 108.00 . . no
N2 C4 H4B 110.00 . . no
N3 C4 H4B 110.00 . . no
N2 C4 H4A 110.00 . . no
N4 C6 H6 127.00 . . no
C7 C6 H6 127.00 . . no
C6 C7 H7 127.00 . . no
N3 C7 H7 127.00 . . no
C10 C9 H9 127.00 . . no
C8 C9 H9 127.00 . . no
C11 C10 H10 127.00 . . no
C9 C10 H10 127.00 . . no
O3 C11 H11 124.00 . . no
C10 C11 H11 124.00 . . no
C14 C13 H13 127.00 . . no
C12 C13 H13 127.00 . . no
C13 C14 H14 127.00 . . no
C15 C14 H14 127.00 . . no
C14 C15 H15 124.00 . . no
O4 C15 H15 125.00 . . no
H17A C17 H17C 109.00 . . no
H17B C17 H17C 109.00 . . no
C16 C17 H17A 110.00 . . no
C16 C17 H17B 110.00 . . no
C16 C17 H17C 110.00 . . no
H17A C17 H17B 110.00 . . no
C18 C19 H19B 109.00 . . no
C18 C19 H19C 110.00 . . no
C18 C19 H19A 109.00 . . no
H19B C19 H19C 109.00 . . no
H19A C19 H19B 109.00 . . no
H19A C19 H19C 110.00 . . no
C20 C21 H21A 110.00 . . no
C20 C21 H21B 109.00 . . no
C20 C21 H21C 109.00 . . no
H21A C21 H21B 109.00 . . no
H21A C21 H21C 109.00 . . no
H21B C21 H21C 110.00 . . no
C22 C23 H23C 110.00 . . no
H23B C23 H23C 109.00 . . no
H23A C23 H23B 109.00 . . no
H23A C23 H23C 109.00 . . no
C22 C23 H23A 110.00 . . no
C22 C23 H23B 109.00 . . no
N17 C47 C48 178.6(10) . . yes
C47 C48 H48A 109.00 . . no
C47 C48 H48B 109.00 . . no
C47 C48 H48C 110.00 . . no
H48A C48 H48B 109.00 . . no
H48A C48 H48C 110.00 . . no
H48B C48 H48C 110.00 . . no
N18 C49 C50 178.6(8) . . yes
C49 C50 H50A 110.00 . . no
C49 C50 H50B 109.00 . . no
C49 C50 H50C 110.00 . . no
H50A C50 H50B 109.00 . . no
H50A C50 H50C 110.00 . . no
H50B C50 H50C 109.00 . . no

loop_
_geom_bond_atom_site_label_1
_geom_bond_atom_site_label_2
_geom_bond_distance
_geom_bond_site_symmetry_2
_geom_bond_publ_flag
Fe2 N13 1.934(5) . yes
Fe2 N14 1.938(5) . yes
Fe2 N15 1.999(5) . yes
Fe2 N16 1.999(6) . yes
Fe2 C24 1.943(6) . yes
Fe2 C28 1.943(6) . yes
Fe1 C5 1.950(6) . yes
Fe1 N6 1.924(4) . yes
Fe1 N7 1.970(4) . yes
Fe1 N5 1.938(4) . yes
Fe1 C1 1.946(5) . yes
Fe1 N8 1.976(4) . yes
P8 F24 1.532(17) 3_565 yes
P8 F23 1.48(3) 3_565 yes
P8 F28 1.37(4) 2_665 yes
P8 F23 1.480(19) . yes
P8 F27 1.37(2) 3_565 yes
P8 F28 1.37(3) 3_565 yes
P8 F26 1.56(2) . yes
P8 F24 1.532(16) . yes
P8 F25 1.656(17) . yes
P8 F23 1.48(3) 2_665 yes
P8 F24 1.532(19) 2_665 yes
P8 F27 1.37(4) 2_665 yes
P8 F28 1.37(4) . yes
P8 F27 1.37(3) . yes
P1 F3 1.593(7) . yes
P1 F6 1.576(6) . yes
P1 F5 1.559(9) . yes
P1 F1 1.590(5) . yes
P1 F2 1.583(6) . yes
P1 F4 1.575(5) . yes
P2 F8 1.578(6) . yes
P2 F9 1.549(5) . yes
P2 F12 1.590(7) . yes
P2 F11 1.598(5) . yes
P2 F7 1.602(5) . yes
P2 F10 1.617(5) . yes
P3 F14 1.588(4) . yes
P3 F13 1.595(5) 3_555 yes
P3 F14 1.588(4) 3_555 yes
P3 F13 1.595(5) 2_555 yes
P3 F13 1.595(4) . yes
P3 F14 1.588(5) 2_555 yes
P4 F15 1.610(3) . yes
P4 F16 1.598(3) . yes
P4 F15 1.610(4) 3_555 yes
P4 F15 1.610(4) 2_555 yes
P4 F16 1.598(4) 2_555 yes
P4 F16 1.599(4) 3_555 yes
P5 F18 1.598(4) 3_565 yes
P5 F18 1.599(3) . yes
P5 F17 1.612(4) . yes
P5 F17 1.612(6) 3_565 yes
P5 F17 1.612(5) 2_665 yes
P5 F18 1.599(4) 2_665 yes
P6 F19 1.581(6) . yes
P6 F20 1.583(7) 2_655 yes
P6 F19 1.581(7) 2_655 yes
P6 F20 1.583(8) 3_665 yes
P6 F20 1.583(6) . yes
P6 F19 1.581(6) 3_665 yes
P7 F21 1.582(7) . yes
P7 F21 1.582(9) 2_655 yes
P7 F22 1.567(8) 2_655 yes
P7 F22 1.567(7) . yes
P7 F22 1.567(9) 3_665 yes
P7 F21 1.582(6) 3_665 yes
F27 F28 0.19(5) 3_565 yes
O1 C35 1.352(7) . yes
O1 C38 1.386(6) . yes
O2 C31 1.360(7) . yes
O2 C34 1.383(8) . yes
O3 C11 1.368(6) . yes
O3 C8 1.378(8) . yes
O4 C15 1.375(7) . yes
O4 C12 1.359(7) . yes
N9 C25 1.398(7) . yes
N9 C24 1.384(8) . yes
N9 C31 1.405(7) . yes
N10 C26 1.386(8) . yes
N10 C27 1.439(8) . yes
N10 C24 1.364(7) . yes
N11 C28 1.366(7) . yes
N11 C27 1.460(8) . yes
N11 C30 1.381(8) . yes
N12 C29 1.400(7) . yes
N12 C28 1.364(8) . yes
N12 C35 1.424(7) . yes
N13 C39 1.134(7) . yes
N14 C41 1.135(7) . yes
N15 C43 1.123(7) . yes
N16 C45 1.112(8) . yes
N1 C2 1.397(7) . yes
N1 C1 1.368(6) . yes
N1 C8 1.407(7) . yes
N2 C3 1.399(7) . yes
N2 C1 1.350(7) . yes
N2 C4 1.440(6) . yes
N3 C5 1.359(7) . yes
N3 C4 1.470(7) . yes
N3 C7 1.388(7) . yes
N4 C12 1.413(7) . yes
N4 C6 1.397(7) . yes
N4 C5 1.364(8) . yes
N5 C16 1.146(8) . yes
N6 C18 1.140(7) . yes
N7 C20 1.158(7) . yes
N8 C22 1.146(8) . yes
C25 C26 1.325(9) . no
C29 C30 1.338(9) . no
C31 C32 1.330(9) . no
C32 C33 1.437(10) . no
C33 C34 1.344(12) . no
C35 C36 1.344(7) . no
C36 C37 1.416(9) . no
C37 C38 1.340(8) . no
C39 C40 1.449(8) . no
C41 C42 1.456(8) . no
C43 C44 1.474(9) . no
C45 C46 1.486(9) . no
C25 H25 0.9500 . no
C26 H26 0.9500 . no
C27 H27B 0.9900 . no
C27 H27A 0.9900 . no
C29 H29 0.9500 . no
C30 H30 0.9500 . no
C32 H32 0.9500 . no
C33 H33 0.9500 . no
C34 H34 0.9500 . no
C36 H36 0.9500 . no
C37 H37 0.9500 . no
C38 H38 0.9500 . no
C40 H40B 0.9800 . no
C40 H40C 0.9800 . no
C40 H40A 0.9800 . no
C42 H42A 0.9800 . no
C42 H42B 0.9800 . no
C42 H42C 0.9800 . no
C44 H44A 0.9800 . no
C44 H44B 0.9800 . no
C44 H44C 0.9800 . no
C46 H46A 0.9800 . no
C46 H46C 0.9800 . no
C46 H46B 0.9800 . no
C2 C3 1.342(8) . no
C6 C7 1.339(8) . no
C8 C9 1.330(8) . no
C9 C10 1.442(9) . no
C10 C11 1.334(10) . no
C12 C13 1.344(8) . no
C13 C14 1.416(8) . no
C14 C15 1.342(10) . no
C16 C17 1.447(9) . no
C18 C19 1.445(10) . no
C20 C21 1.439(8) . no
C22 C23 1.450(9) . no
C2 H2 0.9500 . no
C3 H3 0.9500 . no
C4 H4B 0.9900 . no
C4 H4A 0.9900 . no
C6 H6 0.9500 . no
C7 H7 0.9500 . no
C9 H9 0.9500 . no
C10 H10 0.9500 . no
C11 H11 0.9500 . no
C13 H13 0.9500 . no
C14 H14 0.9500 . no
C15 H15 0.9500 . no
C17 H17A 0.9800 . no
C17 H17B 0.9800 . no
C17 H17C 0.9800 . no
C19 H19B 0.9800 . no
C19 H19C 0.9800 . no
C19 H19A 0.9800 . no
C21 H21C 0.9800 . no
C21 H21B 0.9800 . no
C21 H21A 0.9800 . no
C23 H23B 0.9800 . no
C23 H23C 0.9800 . no
C23 H23A 0.9800 . no
N17 C47 1.125(12) . yes
N18 C49 1.147(9) . yes
C47 C48 1.449(12) . no
C48 H48B 0.9800 . no
C48 H48C 0.9800 . no
C48 H48A 0.9800 . no
C49 C50 1.439(11) . no
C50 H50A 0.9800 . no
C50 H50B 0.9800 . no
C50 H50C 0.9800 . no

loop_
_geom_hbond_atom_site_label_D
_geom_hbond_atom_site_label_H
_geom_hbond_atom_site_label_A
_geom_hbond_distance_DH
_geom_hbond_distance_HA
_geom_hbond_distance_DA
_geom_hbond_angle_DHA
_geom_hbond_site_symmetry_A
_geom_hbond_publ_flag
C4 H4A N5 0.9900 2.5500 3.054(7) 111.00 . yes
C4 H4A N18 0.9900 2.4900 3.176(10) 126.00 . yes
C4 H4A O1 0.9900 2.5400 3.271(7) 130.00 2_655 yes
C9 H9 F18 0.9500 2.3900 3.245(8) 149.00 . yes
C27 H27A O3 0.9900 2.5900 3.312(7) 130.00 . yes
C27 H27A N13 0.9900 2.5600 3.061(7) 111.00 . yes
C27 H27A N17 0.9900 2.6000 3.285(11) 127.00 6_665 yes
C33 H33 F23 0.9500 2.3100 3.14(2) 146.00 2_665 yes
C34 H34 F12 0.9500 2.3600 3.258(9) 158.00 2_665 yes
C36 H36 F16 0.9500 2.4300 3.296(7) 151.00 2_665 yes
C38 H38 F11 0.9500 2.2900 3.113(7) 144.00 3_665 yes
C40 H40C F22 0.9800 2.1200 3.100(9) 173.00 . yes
C42 H42A F8 0.9800 2.5400 3.493(9) 165.00 2_665 yes
C42 H42B F2 0.9800 2.5200 3.330(9) 140.00 . yes
C44 H44A F11 0.9800 2.5300 3.324(11) 138.00 3_665 yes
C46 H46B F10 0.9800 2.4500 3.420(9) 169.00 . yes
C46 H46C F1 0.9800 2.4800 3.447(8) 167.00 . yes
C48 H48C F24 0.9800 2.2800 3.194(17) 154.00 . yes

loop_
_geom_torsion_atom_site_label_1
_geom_torsion_atom_site_label_2
_geom_torsion_atom_site_label_3
_geom_torsion_atom_site_label_4
_geom_torsion
_geom_torsion_publ_flag
N13 Fe2 C24 N9 -117.6(5) no
N13 Fe2 C24 N10 56.4(5) no
N14 Fe2 C24 N9 59.6(6) no
N14 Fe2 C24 N10 -126.4(5) no
N16 Fe2 C24 N9 -28.3(6) no
N16 Fe2 C24 N10 145.7(5) no
C28 Fe2 C24 N9 151.3(6) no
C28 Fe2 C24 N10 -34.7(5) no
N13 Fe2 C28 N11 -58.9(5) no
N13 Fe2 C28 N12 123.3(6) no
N14 Fe2 C28 N11 126.1(5) no
N14 Fe2 C28 N12 -51.7(6) no
N15 Fe2 C28 N11 -146.7(4) no
N15 Fe2 C28 N12 35.6(6) no
C24 Fe2 C28 N11 31.1(5) no
C24 Fe2 C28 N12 -146.6(6) no
N6 Fe1 C5 N4 -57.8(6) no
N7 Fe1 C5 N3 -146.0(5) no
N7 Fe1 C5 N4 29.5(6) no
C1 Fe1 C5 N3 34.9(5) no
C1 Fe1 C5 N4 -149.5(6) no
C5 Fe1 C1 N1 147.3(7) no
N5 Fe1 C1 N1 -121.9(7) no
N5 Fe1 C1 N2 57.5(6) no
N6 Fe1 C1 N1 51.8(7) no
N6 Fe1 C1 N2 -128.8(5) no
N8 Fe1 C1 N1 -35.8(7) no
N8 Fe1 C1 N2 143.6(5) no
N5 Fe1 C5 N4 119.1(6) no
C5 Fe1 C1 N2 -33.3(6) no
N5 Fe1 C5 N3 -56.5(5) no
N6 Fe1 C5 N3 126.7(5) no
C35 O1 C38 C37 0.7(6) no
C38 O1 C35 N12 179.9(5) no
C38 O1 C35 C36 -1.8(7) no
C31 O2 C34 C33 0.5(7) no
C34 O2 C31 N9 -176.9(5) no
C34 O2 C31 C32 -0.3(7) no
C8 O3 C11 C10 -0.3(6) no
C11 O3 C8 N1 178.5(4) no
C11 O3 C8 C9 1.5(6) no
C15 O4 C12 C13 3.0(7) no
C12 O4 C15 C14 -2.9(8) no
C15 O4 C12 N4 177.2(5) no
C24 N9 C31 C32 122.9(7) no
C31 N9 C25 C26 176.3(5) no
C24 N9 C31 O2 -61.1(7) no
C25 N9 C24 Fe2 174.2(4) no
C25 N9 C24 N10 -0.7(5) no
C31 N9 C24 Fe2 -2.5(8) no
C31 N9 C24 N10 -177.4(4) no
C24 N9 C25 C26 -0.6(6) no
C25 N9 C31 O2 122.5(5) no
C25 N9 C31 C32 -53.5(8) no
C26 N10 C24 Fe2 -173.7(4) no
C26 N10 C24 N9 1.9(6) no
C27 N10 C24 Fe2 2.9(7) no
C27 N10 C24 N9 178.5(4) no
C24 N10 C26 C25 -2.3(6) no
C24 N10 C27 N11 43.0(6) no
C26 N10 C27 N11 -140.7(5) no
C27 N10 C26 C25 -179.0(5) no
C27 N11 C28 N12 -177.7(4) no
C30 N11 C28 Fe2 -179.7(4) no
C28 N11 C27 N10 -46.7(6) no
C30 N11 C27 N10 137.3(5) no
C27 N11 C28 Fe2 4.0(7) no
C28 N11 C30 C29 0.3(6) no
C30 N11 C28 N12 -1.3(6) no
C27 N11 C30 C29 176.6(5) no
C35 N12 C28 N11 176.9(4) no
C29 N12 C28 Fe2 179.9(4) no
C29 N12 C28 N11 1.8(6) no
C35 N12 C28 Fe2 -5.0(8) no
C29 N12 C35 C36 -97.1(8) no
C28 N12 C35 O1 -93.9(7) no
C28 N12 C29 C30 -1.7(6) no
C35 N12 C29 C30 -177.0(5) no
C28 N12 C35 C36 88.2(8) no
C29 N12 C35 O1 80.8(6) no
C2 N1 C1 N2 -1.0(7) no
C2 N1 C1 Fe1 178.5(5) no
C2 N1 C8 O3 -80.9(7) no
C8 N1 C1 Fe1 1.1(10) no
C8 N1 C1 N2 -178.4(5) no
C1 N1 C2 C3 0.6(7) no
C8 N1 C2 C3 178.1(6) no
C1 N1 C8 O3 96.2(7) no
C1 N1 C8 C9 -87.6(9) no
C2 N1 C8 C9 95.3(8) no
C4 N2 C3 C2 -176.7(6) no
C1 N2 C4 N3 46.4(8) no
C1 N2 C3 C2 -0.7(8) no
C3 N2 C1 Fe1 -178.5(5) no
C3 N2 C1 N1 1.1(7) no
C4 N2 C1 Fe1 -2.6(9) no
C4 N2 C1 N1 177.0(5) no
C3 N2 C4 N3 -138.1(5) no
C7 N3 C5 Fe1 173.8(4) no
C7 N3 C5 N4 -3.0(6) no
C5 N3 C4 N2 -43.9(7) no
C7 N3 C4 N2 141.1(5) no
C4 N3 C5 Fe1 -1.7(7) no
C4 N3 C5 N4 -178.5(4) no
C4 N3 C7 C6 177.3(5) no
C5 N3 C7 C6 1.8(7) no
C5 N4 C12 C13 -123.1(8) no
C12 N4 C6 C7 -176.8(5) no
C5 N4 C12 O4 64.2(8) no
C6 N4 C5 Fe1 -173.0(5) no
C6 N4 C5 N3 3.2(6) no
C12 N4 C5 Fe1 1.0(9) no
C12 N4 C5 N3 177.2(5) no
C5 N4 C6 C7 -2.3(7) no
C6 N4 C12 O4 -122.2(6) no
C6 N4 C12 C13 50.5(10) no
N9 C25 C26 N10 1.7(6) no
N12 C29 C30 N11 0.8(6) no
O2 C31 C32 C33 0.0(7) no
N9 C31 C32 C33 176.0(6) no
C31 C32 C33 C34 0.4(8) no
C32 C33 C34 O2 -0.5(8) no
O1 C35 C36 C37 2.1(7) no
N12 C35 C36 C37 -180.0(6) no
C35 C36 C37 C38 -1.6(7) no
C36 C37 C38 O1 0.6(7) no
N1 C2 C3 N2 0.0(7) no
N4 C6 C7 N3 0.3(6) no
O3 C8 C9 C10 -2.0(6) no
N1 C8 C9 C10 -178.2(6) no
C8 C9 C10 C11 1.7(6) no
C9 C10 C11 O3 -0.8(6) no
O4 C12 C13 C14 -2.1(8) no
N4 C12 C13 C14 -175.2(7) no
C12 C13 C14 C15 0.2(8) no
C13 C14 C15 O4 1.7(8) no

loop_
_platon_squeeze_void_nr
_platon_squeeze_void_average_x
_platon_squeeze_void_average_y
_platon_squeeze_void_average_z
_platon_squeeze_void_volume
_platon_squeeze_void_count_electrons
_platon_squeeze_void_content
1 0.097 0.819 0.793 11 1 ' '
2 0.181 0.278 0.793 11 1 ' '
3 0.333 0.667 0.126 90 29 ' '
4 0.278 0.181 0.293 11 1 ' '
5 0.667 0.333 0.626 90 29 ' '
6 0.722 0.903 0.793 11 1 ' '
7 0.819 0.097 0.293 11 1 ' '
8 0.903 0.722 0.293 11 1 ' '
